data_2222505
loop_
_publ_author_name
'Ketuly, Kamal Aziz'
'A. Hadi, A. Hamid'
'Ng, Seik Weng'

_publ_section_title
(20<i>S</i>)-22-Acetoxymethyl-6<i>{\b</i>}-methoxy-3\a,5-dihydro-3'<i>H</i>-cyclopropa[3\a,5]-5\a-pregnane
_journal_coeditor_code XU2534
_journal_issue 7
_journal_name_full 'Acta Crystallographica Section E'
_journal_page_first o1486
_journal_paper_doi 10.1107/S1600536809020674
_journal_volume 65
_journal_year 2009
_chemical_formula_moiety 'C25 H40 O3'
_chemical_formula_sum 'C25 H40 O3'
_chemical_formula_weight 388.57
_chemical_name_systematic
;
 \
(20<i>S</i>)-22-Acetoxymethyl-6<i>\b</i>-methoxy-3<i>\a</i>,5-dihydro-\
3'<i>H</i>-cyclopropa[3<i>\a</i>,5]-5<i>\a</i>-pregnane
;
_space_group_IT_number 4
_symmetry_cell_setting monoclinic
_symmetry_space_group_name_Hall 'P 2yb'
_symmetry_space_group_name_H-M 'P 1 21 1'
_atom_sites_solution_hydrogens geom
_atom_sites_solution_primary direct
_atom_sites_solution_secondary difmap
_audit_creation_method SHELXL-97
_cell_angle_alpha 90.00
_cell_angle_beta 107.6040(10)
_cell_angle_gamma 90.00
_cell_formula_units_Z 2
_cell_length_a 9.82220(10)
_cell_length_b 7.61280(10)
_cell_length_c 15.2309(2)
_cell_measurement_reflns_used 5999
_cell_measurement_temperature 100(2)
_cell_measurement_theta_max 28.3
_cell_measurement_theta_min 2.2
_cell_volume 1085.55(2)
_computing_cell_refinement 'SAINT (Bruker, 2008)'
_computing_data_collection 'APEX2 (Bruker, 2008)'
_computing_data_reduction 'SAINT (Bruker, 2008)'
_computing_molecular_graphics 'X-Seed (Barbour, 2001)'
_computing_publication_material 'publCIF (Westrip, 2009)'
_computing_structure_refinement 'SHELXL97 (Sheldrick, 2008)'
_computing_structure_solution 'SHELXS97 (Sheldrick, 2008)'
_diffrn_ambient_temperature 100(2)
_diffrn_measured_fraction_theta_full 1.000
_diffrn_measured_fraction_theta_max 1.000
_diffrn_measurement_device_type 'Bruker SMART APEX diffractometer'
_diffrn_measurement_method '\w scans'
_diffrn_radiation_monochromator graphite
_diffrn_radiation_source 'fine-focus sealed tube'
_diffrn_radiation_type MoK\a
_diffrn_radiation_wavelength 0.71073
_diffrn_reflns_av_R_equivalents 0.0231
_diffrn_reflns_av_sigmaI/netI 0.0200
_diffrn_reflns_limit_h_max 12
_diffrn_reflns_limit_h_min -12
_diffrn_reflns_limit_k_max 9
_diffrn_reflns_limit_k_min -9
_diffrn_reflns_limit_l_max 19
_diffrn_reflns_limit_l_min -19
_diffrn_reflns_number 10411
_diffrn_reflns_theta_full 27.50
_diffrn_reflns_theta_max 27.50
_diffrn_reflns_theta_min 2.18
_diffrn_standards_decay_% 0
_diffrn_standards_interval_count 0
_diffrn_standards_interval_time 0
_diffrn_standards_number 0
_exptl_absorpt_coefficient_mu 0.076
_exptl_absorpt_correction_type none
_exptl_crystal_colour Colorless
_exptl_crystal_density_diffrn 1.189
_exptl_crystal_density_method 'not measured'
_exptl_crystal_description Plate
_exptl_crystal_F_000 428
_exptl_crystal_size_max 0.30
_exptl_crystal_size_mid 0.10
_exptl_crystal_size_min 0.02
_refine_diff_density_max 0.300
_refine_diff_density_min -0.176
_refine_ls_extinction_method none
_refine_ls_goodness_of_fit_ref 1.047
_refine_ls_hydrogen_treatment constr
_refine_ls_matrix_type full
_refine_ls_number_parameters 258
_refine_ls_number_reflns 2674
_refine_ls_number_restraints 1
_refine_ls_restrained_S_all 1.047
_refine_ls_R_factor_all 0.0351
_refine_ls_R_factor_gt 0.0330
_refine_ls_shift/su_max 0.001
_refine_ls_shift/su_mean 0.001
_refine_ls_structure_factor_coef Fsqd
_refine_ls_weighting_details 'calc w=1/[\s^2^(Fo^2^)+(0.0668P)^2^+0.1030P] where P=(Fo^2^+2Fc^2^)/3'
_refine_ls_weighting_scheme calc
_refine_ls_wR_factor_gt 0.0899
_refine_ls_wR_factor_ref 0.0923
_reflns_number_gt 2550
_reflns_number_total 2674
_reflns_threshold_expression I>2\s(I)
_cod_data_source_file xu2534.cif
_cod_data_source_block I
_cod_depositor_comments
;
The following automatic conversions were performed:
'_symmetry_cell_setting' value 'Monoclinic' changed to 'monoclinic'
according to '/home/saulius/struct/CIF-dictionaries/cif_core.dic'
dictionary named 'cif_core.dic' version 2.4.1 from
2010-06-29.

'_exptl_absorpt_correction_type' value 'None' changed to
'none' according to '/home/saulius/struct/CIF-dictionaries/cif_core.dic'
dictionary named 'cif_core.dic' version 2.4.1 from 2010-06-29.

Automatic conversion script
Id: cif_fix_enum 1527 2010-12-29 10:47:43Z saulius 

The following automatic conversions were performed:

'_symmetry_cell_setting' value 'Monoclinic' changed to 'monoclinic'
according to /home/saulius/struct/CIF-dictionaries/cif_core.dic
dictionary named 'cif_core.dic' version 2.4.1 from
2010-06-29.

'_exptl_absorpt_correction_type' value 'None' changed to
'none' according to
/home/saulius/struct/CIF-dictionaries/cif_core.dic dictionary named
'cif_core.dic' version 2.4.1 from 2010-06-29.

Automatic conversion script
Id: cif_fix_values 1715 2011-07-08 13:25:40Z adriana 
;
_cod_original_sg_symbol_H-M 'P 21'
_cod_database_code 2222505
_cod_database_fobs_code 2222505

loop_
_symmetry_equiv_pos_as_xyz
'x, y, z'
'-x, y+1/2, -z'

loop_
_atom_site_type_symbol
_atom_site_label
_atom_site_fract_x
_atom_site_fract_y
_atom_site_fract_z
_atom_site_U_iso_or_equiv
_atom_site_adp_type
_atom_site_calc_flag
_atom_site_refinement_flags
_atom_site_occupancy
_atom_site_disorder_assembly
_atom_site_disorder_group
O O1 0.10395(12) 0.50018(19) 0.12290(8) 0.0237(3) Uani d . 1 . .
O O2 0.24166(13) 0.5963(2) 0.03933(8) 0.0286(3) Uani d . 1 . .
O O3 0.25451(12) 0.95997(17) 0.77203(8) 0.0214(3) Uani d . 1 . .
C C1 0.49210(17) 0.7214(2) 0.92678(10) 0.0213(3) Uani d . 1 . .
H H1C 0.5064 0.8353 0.9597 0.026 Uiso calc R 1 . .
H H1D 0.4618 0.6239 0.9596 0.026 Uiso calc R 1 . .
C C2 0.58913(18) 0.6782(2) 0.87028(11) 0.0206(3) Uani d . 1 . .
H H2 0.6654 0.7638 0.8683 0.025 Uiso calc R 1 . .
C C3 0.6102(2) 0.4859(3) 0.85413(12) 0.0307(4) Uani d . 1 . .
H H3C 0.6701 0.4288 0.9112 0.037 Uiso calc R 1 . .
H H3D 0.6561 0.4701 0.8050 0.037 Uiso calc R 1 . .
C C4 0.4587(2) 0.4096(2) 0.82473(12) 0.0308(4) Uani d . 1 . .
H H4C 0.4323 0.3696 0.8793 0.037 Uiso calc R 1 . .
H H4D 0.4524 0.3084 0.7829 0.037 Uiso calc R 1 . .
C C5 0.35775(17) 0.5589(2) 0.77468(10) 0.0193(3) Uani d . 1 . .
C C6 0.2085(2) 0.5381(3) 0.78560(12) 0.0312(4) Uani d . 1 . .
H H6D 0.2140 0.5544 0.8504 0.047 Uiso calc R 1 . .
H H6E 0.1719 0.4203 0.7655 0.047 Uiso calc R 1 . .
H H6F 0.1443 0.6263 0.7479 0.047 Uiso calc R 1 . .
C C7 0.43341(16) 0.7250(2) 0.82255(10) 0.0158(3) Uani d . 1 . .
C C8 0.39518(15) 0.9004(2) 0.77576(10) 0.0153(3) Uani d . 1 . .
H H8 0.4669 0.9897 0.8092 0.018 Uiso calc R 1 . .
C C9 0.23898(18) 0.9981(3) 0.86009(12) 0.0258(4) Uani d . 1 . .
H H9D 0.1484 1.0596 0.8522 0.039 Uiso calc R 1 . .
H H9E 0.3183 1.0726 0.8949 0.039 Uiso calc R 1 . .
H H9F 0.2395 0.8882 0.8937 0.039 Uiso calc R 1 . .
C C10 0.39576(16) 0.8908(2) 0.67622(10) 0.0158(3) Uani d . 1 . .
H H10C 0.4951 0.8746 0.6749 0.019 Uiso calc R 1 . .
H H10D 0.3600 1.0032 0.6451 0.019 Uiso calc R 1 . .
C C11 0.30351(15) 0.7405(2) 0.62360(10) 0.0133(3) Uani d . 1 . .
H H11 0.2021 0.7609 0.6217 0.016 Uiso calc R 1 . .
C C12 0.35449(16) 0.5638(2) 0.67192(10) 0.0163(3) Uani d . 1 . .
H H12 0.4553 0.5475 0.6715 0.020 Uiso calc R 1 . .
C C13 0.2681(2) 0.4112(2) 0.61596(12) 0.0254(4) Uani d . 1 . .
H H13C 0.1674 0.4218 0.6155 0.030 Uiso calc R 1 . .
H H13D 0.3059 0.2990 0.6466 0.030 Uiso calc R 1 . .
C C14 0.27319(19) 0.4064(2) 0.51608(11) 0.0221(3) Uani d . 1 . .
H H14C 0.3725 0.3848 0.5159 0.027 Uiso calc R 1 . .
H H14D 0.2129 0.3087 0.4827 0.027 Uiso calc R 1 . .
C C15 0.21989(15) 0.5799(2) 0.46676(10) 0.0149(3) Uani d . 1 . .
C C16 0.05902(15) 0.6053(3) 0.45320(11) 0.0224(3) Uani d . 1 . .
H H16D 0.0426 0.6124 0.5135 0.034 Uiso calc R 1 . .
H H16E 0.0058 0.5056 0.4186 0.034 Uiso calc R 1 . .
H H16F 0.0264 0.7141 0.4189 0.034 Uiso calc R 1 . .
C C17 0.31116(15) 0.7284(2) 0.52507(10) 0.0136(3) Uani d . 1 . .
H H17 0.4127 0.6996 0.5304 0.016 Uiso calc R 1 . .
C C18 0.27348(18) 0.8908(2) 0.46325(11) 0.0190(3) Uani d . 1 . .
H H18E 0.3526 0.9771 0.4791 0.023 Uiso calc R 1 . .
H H18F 0.1857 0.9479 0.4685 0.023 Uiso calc R 1 . .
C C19 0.24985(18) 0.8151(2) 0.36523(10) 0.0212(3) Uani d . 1 . .
H H19C 0.3268 0.8547 0.3403 0.025 Uiso calc R 1 . .
H H19D 0.1571 0.8552 0.3233 0.025 Uiso calc R 1 . .
C C20 0.25155(15) 0.6111(2) 0.37410(10) 0.0155(3) Uani d . 1 . .
H H20 0.3516 0.5709 0.3823 0.019 Uiso calc R 1 . .
C C21 0.15462(16) 0.5210(2) 0.28707(10) 0.0188(3) Uani d . 1 . .
H H21 0.0546 0.5633 0.2767 0.023 Uiso calc R 1 . .
C C22 0.1550(2) 0.3196(3) 0.29402(12) 0.0285(4) Uani d . 1 . .
H H22A 0.1066 0.2695 0.2333 0.043 Uiso calc R 1 . .
H H22B 0.1050 0.2838 0.3379 0.043 Uiso calc R 1 . .
H H22C 0.2538 0.2772 0.3153 0.043 Uiso calc R 1 . .
C C23 0.20266(16) 0.5758(2) 0.20495(10) 0.0202(3) Uani d . 1 . .
H H23D 0.2026 0.7054 0.1999 0.024 Uiso calc R 1 . .
H H23E 0.3007 0.5328 0.2126 0.024 Uiso calc R 1 . .
C C24 0.13665(17) 0.5221(2) 0.04415(11) 0.0211(3) Uani d . 1 . .
C C25 0.0256(2) 0.4403(4) -0.03584(12) 0.0402(5) Uani d . 1 . .
H H25D -0.0046 0.5256 -0.0862 0.060 Uiso calc R 1 . .
H H25E -0.0570 0.4052 -0.0165 0.060 Uiso calc R 1 . .
H H25F 0.0659 0.3367 -0.0570 0.060 Uiso calc R 1 . .

loop_
_atom_site_aniso_label
_atom_site_aniso_U_11
_atom_site_aniso_U_22
_atom_site_aniso_U_33
_atom_site_aniso_U_12
_atom_site_aniso_U_13
_atom_site_aniso_U_23
O1 0.0205(5) 0.0370(7) 0.0136(5) -0.0064(5) 0.0052(4) -0.0046(5)
O2 0.0325(6) 0.0348(7) 0.0209(6) -0.0102(6) 0.0118(5) -0.0031(6)
O3 0.0187(5) 0.0283(6) 0.0156(5) 0.0068(5) 0.0027(4) -0.0055(5)
C1 0.0284(8) 0.0204(8) 0.0125(7) 0.0008(7) 0.0024(6) 0.0001(6)
C2 0.0216(8) 0.0210(8) 0.0158(7) 0.0040(6) 0.0008(6) 0.0002(6)
C3 0.0431(11) 0.0242(9) 0.0185(8) 0.0145(8) 0.0001(7) 0.0013(7)
C4 0.0559(12) 0.0158(8) 0.0159(8) 0.0000(9) 0.0034(7) 0.0025(7)
C5 0.0296(8) 0.0149(7) 0.0123(7) -0.0046(7) 0.0046(5) 0.0008(6)
C6 0.0381(10) 0.0397(11) 0.0187(8) -0.0207(9) 0.0129(7) -0.0035(8)
C7 0.0185(7) 0.0160(7) 0.0123(7) 0.0002(6) 0.0037(5) -0.0004(6)
C8 0.0151(6) 0.0144(7) 0.0157(7) 0.0010(6) 0.0038(5) -0.0010(6)
C9 0.0210(7) 0.0358(10) 0.0205(8) 0.0039(7) 0.0063(6) -0.0081(7)
C10 0.0202(7) 0.0124(7) 0.0152(7) -0.0004(6) 0.0059(5) 0.0006(6)
C11 0.0148(6) 0.0127(7) 0.0126(6) 0.0004(5) 0.0045(5) 0.0000(5)
C12 0.0230(7) 0.0125(7) 0.0123(7) -0.0016(6) 0.0039(5) 0.0008(6)
C13 0.0446(10) 0.0127(7) 0.0162(8) -0.0077(7) 0.0053(7) 0.0005(6)
C14 0.0337(9) 0.0132(7) 0.0169(8) -0.0010(7) 0.0039(6) -0.0014(6)
C15 0.0177(7) 0.0150(7) 0.0128(6) -0.0004(6) 0.0061(5) -0.0010(6)
C16 0.0165(7) 0.0333(9) 0.0187(7) -0.0039(7) 0.0071(5) -0.0034(7)
C17 0.0151(6) 0.0130(6) 0.0129(7) 0.0003(6) 0.0046(5) 0.0003(6)
C18 0.0274(8) 0.0150(7) 0.0144(7) -0.0007(6) 0.0060(6) 0.0012(6)
C19 0.0307(8) 0.0195(8) 0.0131(7) -0.0020(7) 0.0064(6) 0.0019(6)
C20 0.0154(6) 0.0182(7) 0.0132(7) -0.0009(6) 0.0050(5) -0.0014(6)
C21 0.0183(7) 0.0250(8) 0.0133(7) -0.0040(6) 0.0049(6) -0.0035(6)
C22 0.0410(10) 0.0262(9) 0.0179(8) -0.0116(8) 0.0085(7) -0.0057(7)
C23 0.0201(7) 0.0265(8) 0.0134(7) -0.0044(7) 0.0039(5) -0.0033(6)
C24 0.0239(7) 0.0236(8) 0.0167(7) -0.0010(6) 0.0076(6) -0.0023(6)
C25 0.0399(10) 0.0626(15) 0.0185(9) -0.0212(11) 0.0092(7) -0.0084(9)

loop_
_atom_type_symbol
_atom_type_description
_atom_type_scat_dispersion_real
_atom_type_scat_dispersion_imag
_atom_type_scat_source
C C 0.0033 0.0000 'International Tables Vol C Tables 4.2.6.8 and 6.1.1.4'
H H 0.0000 0.0000 'International Tables Vol C Tables 4.2.6.8 and 6.1.1.4'
O O 0.0106 0.0000 'International Tables Vol C Tables 4.2.6.8 and 6.1.1.4'

loop_
_geom_angle_atom_site_label_1
_geom_angle_atom_site_label_2
_geom_angle_atom_site_label_3
_geom_angle_site_symmetry_1
_geom_angle_site_symmetry_3
_geom_angle
_geom_angle_publ_flag
C24 O1 C23 . . 116.28(12) ?
C9 O3 C8 . . 113.69(12) ?
C2 C1 C7 . . 60.67(10) ?
C2 C1 H1C . . 117.7 ?
C7 C1 H1C . . 117.7 ?
C2 C1 H1D . . 117.7 ?
C7 C1 H1D . . 117.7 ?
H1C C1 H1D . . 114.8 ?
C1 C2 C3 . . 116.65(16) ?
C1 C2 C7 . . 60.16(10) ?
C3 C2 C7 . . 108.47(15) ?
C1 C2 H2 . . 119.1 ?
C3 C2 H2 . . 119.1 ?
C7 C2 H2 . . 119.1 ?
C2 C3 C4 . . 104.22(16) ?
C2 C3 H3C . . 110.9 ?
C4 C3 H3C . . 110.9 ?
C2 C3 H3D . . 110.9 ?
C4 C3 H3D . . 110.9 ?
H3C C3 H3D . . 108.9 ?
C3 C4 C5 . . 106.63(14) ?
C3 C4 H4C . . 110.4 ?
C5 C4 H4C . . 110.4 ?
C3 C4 H4D . . 110.4 ?
C5 C4 H4D . . 110.4 ?
H4C C4 H4D . . 108.6 ?
C6 C5 C7 . . 112.04(14) ?
C6 C5 C4 . . 111.19(15) ?
C7 C5 C4 . . 103.00(12) ?
C6 C5 C12 . . 112.47(13) ?
C7 C5 C12 . . 108.54(12) ?
C4 C5 C12 . . 109.15(14) ?
C5 C6 H6D . . 109.5 ?
C5 C6 H6E . . 109.5 ?
H6D C6 H6E . . 109.5 ?
C5 C6 H6F . . 109.5 ?
H6D C6 H6F . . 109.5 ?
H6E C6 H6F . . 109.5 ?
C8 C7 C1 . . 118.20(14) ?
C8 C7 C2 . . 120.24(14) ?
C1 C7 C2 . . 59.17(10) ?
C8 C7 C5 . . 119.34(12) ?
C1 C7 C5 . . 117.30(14) ?
C2 C7 C5 . . 107.80(13) ?
O3 C8 C7 . . 113.39(13) ?
O3 C8 C10 . . 105.61(12) ?
C7 C8 C10 . . 110.70(13) ?
O3 C8 H8 . . 109.0 ?
C7 C8 H8 . . 109.0 ?
C10 C8 H8 . . 109.0 ?
O3 C9 H9D . . 109.5 ?
O3 C9 H9E . . 109.5 ?
H9D C9 H9E . . 109.5 ?
O3 C9 H9F . . 109.5 ?
H9D C9 H9F . . 109.5 ?
H9E C9 H9F . . 109.5 ?
C8 C10 C11 . . 112.28(12) ?
C8 C10 H10C . . 109.1 ?
C11 C10 H10C . . 109.1 ?
C8 C10 H10D . . 109.1 ?
C11 C10 H10D . . 109.1 ?
H10C C10 H10D . . 107.9 ?
C10 C11 C17 . . 111.29(12) ?
C10 C11 C12 . . 110.33(11) ?
C17 C11 C12 . . 108.11(12) ?
C10 C11 H11 . . 109.0 ?
C17 C11 H11 . . 109.0 ?
C12 C11 H11 . . 109.0 ?
C13 C12 C11 . . 110.47(12) ?
C13 C12 C5 . . 112.33(13) ?
C11 C12 C5 . . 113.93(13) ?
C13 C12 H12 . . 106.5 ?
C11 C12 H12 . . 106.5 ?
C5 C12 H12 . . 106.5 ?
C12 C13 C14 . . 112.90(14) ?
C12 C13 H13C . . 109.0 ?
C14 C13 H13C . . 109.0 ?
C12 C13 H13D . . 109.0 ?
C14 C13 H13D . . 109.0 ?
H13C C13 H13D . . 107.8 ?
C15 C14 C13 . . 110.86(13) ?
C15 C14 H14C . . 109.5 ?
C13 C14 H14C . . 109.5 ?
C15 C14 H14D . . 109.5 ?
C13 C14 H14D . . 109.5 ?
H14C C14 H14D . . 108.1 ?
C14 C15 C16 . . 110.98(14) ?
C14 C15 C17 . . 107.23(12) ?
C16 C15 C17 . . 112.21(13) ?
C14 C15 C20 . . 116.41(13) ?
C16 C15 C20 . . 109.75(12) ?
C17 C15 C20 . . 99.78(11) ?
C15 C16 H16D . . 109.5 ?
C15 C16 H16E . . 109.5 ?
H16D C16 H16E . . 109.5 ?
C15 C16 H16F . . 109.5 ?
H16D C16 H16F . . 109.5 ?
H16E C16 H16F . . 109.5 ?
C11 C17 C18 . . 118.76(13) ?
C11 C17 C15 . . 114.60(12) ?
C18 C17 C15 . . 104.30(11) ?
C11 C17 H17 . . 106.1 ?
C18 C17 H17 . . 106.1 ?
C15 C17 H17 . . 106.1 ?
C17 C18 C19 . . 103.31(13) ?
C17 C18 H18E . . 111.1 ?
C19 C18 H18E . . 111.1 ?
C17 C18 H18F . . 111.1 ?
C19 C18 H18F . . 111.1 ?
H18E C18 H18F . . 109.1 ?
C18 C19 C20 . . 106.99(13) ?
C18 C19 H19C . . 110.3 ?
C20 C19 H19C . . 110.3 ?
C18 C19 H19D . . 110.3 ?
C20 C19 H19D . . 110.3 ?
H19C C19 H19D . . 108.6 ?
C21 C20 C15 . . 118.22(12) ?
C21 C20 C19 . . 112.44(13) ?
C15 C20 C19 . . 103.36(12) ?
C21 C20 H20 . . 107.4 ?
C15 C20 H20 . . 107.4 ?
C19 C20 H20 . . 107.4 ?
C23 C21 C22 . . 109.58(14) ?
C23 C21 C20 . . 108.70(12) ?
C22 C21 C20 . . 113.40(14) ?
C23 C21 H21 . . 108.3 ?
C22 C21 H21 . . 108.3 ?
C20 C21 H21 . . 108.3 ?
C21 C22 H22A . . 109.5 ?
C21 C22 H22B . . 109.5 ?
H22A C22 H22B . . 109.5 ?
C21 C22 H22C . . 109.5 ?
H22A C22 H22C . . 109.5 ?
H22B C22 H22C . . 109.5 ?
O1 C23 C21 . . 107.87(12) ?
O1 C23 H23D . . 110.1 ?
C21 C23 H23D . . 110.1 ?
O1 C23 H23E . . 110.1 ?
C21 C23 H23E . . 110.1 ?
H23D C23 H23E . . 108.4 ?
O2 C24 O1 . . 123.80(15) ?
O2 C24 C25 . . 124.99(15) ?
O1 C24 C25 . . 111.21(14) ?
C24 C25 H25D . . 109.5 ?
C24 C25 H25E . . 109.5 ?
H25D C25 H25E . . 109.5 ?
C24 C25 H25F . . 109.5 ?
H25D C25 H25F . . 109.5 ?
H25E C25 H25F . . 109.5 ?

loop_
_geom_bond_atom_site_label_1
_geom_bond_atom_site_label_2
_geom_bond_site_symmetry_2
_geom_bond_distance
_geom_bond_publ_flag
O1 C24 . 1.3425(19) ?
O1 C23 . 1.4491(18) ?
O2 C24 . 1.198(2) ?
O3 C9 . 1.4247(19) ?
O3 C8 . 1.4388(18) ?
C1 C2 . 1.501(2) ?
C1 C7 . 1.516(2) ?
C1 H1C . 0.9900 ?
C1 H1D . 0.9900 ?
C2 C3 . 1.509(2) ?
C2 C7 . 1.524(2) ?
C2 H2 . 1.0000 ?
C3 C4 . 1.533(3) ?
C3 H3C . 0.9900 ?
C3 H3D . 0.9900 ?
C4 C5 . 1.549(2) ?
C4 H4C . 0.9900 ?
C4 H4D . 0.9900 ?
C5 C6 . 1.532(2) ?
C5 C7 . 1.535(2) ?
C5 C12 . 1.5562(19) ?
C6 H6D . 0.9800 ?
C6 H6E . 0.9800 ?
C6 H6F . 0.9800 ?
C7 C8 . 1.507(2) ?
C8 C10 . 1.520(2) ?
C8 H8 . 1.0000 ?
C9 H9D . 0.9800 ?
C9 H9E . 0.9800 ?
C9 H9F . 0.9800 ?
C10 C11 . 1.527(2) ?
C10 H10C . 0.9900 ?
C10 H10D . 0.9900 ?
C11 C17 . 1.5279(19) ?
C11 C12 . 1.542(2) ?
C11 H11 . 1.0000 ?
C12 C13 . 1.536(2) ?
C12 H12 . 1.0000 ?
C13 C14 . 1.538(2) ?
C13 H13C . 0.9900 ?
C13 H13D . 0.9900 ?
C14 C15 . 1.532(2) ?
C14 H14C . 0.9900 ?
C14 H14D . 0.9900 ?
C15 C16 . 1.5425(19) ?
C15 C17 . 1.545(2) ?
C15 C20 . 1.5525(19) ?
C16 H16D . 0.9800 ?
C16 H16E . 0.9800 ?
C16 H16F . 0.9800 ?
C17 C18 . 1.530(2) ?
C17 H17 . 1.0000 ?
C18 C19 . 1.551(2) ?
C18 H18E . 0.9900 ?
C18 H18F . 0.9900 ?
C19 C20 . 1.559(2) ?
C19 H19C . 0.9900 ?
C19 H19D . 0.9900 ?
C20 C21 . 1.540(2) ?
C20 H20 . 1.0000 ?
C21 C23 . 1.523(2) ?
C21 C22 . 1.536(3) ?
C21 H21 . 1.0000 ?
C22 H22A . 0.9800 ?
C22 H22B . 0.9800 ?
C22 H22C . 0.9800 ?
C23 H23D . 0.9900 ?
C23 H23E . 0.9900 ?
C24 C25 . 1.503(2) ?
C25 H25D . 0.9800 ?
C25 H25E . 0.9800 ?
C25 H25F . 0.9800 ?

loop_
_geom_torsion_atom_site_label_1
_geom_torsion_atom_site_label_2
_geom_torsion_atom_site_label_3
_geom_torsion_atom_site_label_4
_geom_torsion_site_symmetry_1
_geom_torsion_site_symmetry_2
_geom_torsion_site_symmetry_3
_geom_torsion_site_symmetry_4
_geom_torsion
_geom_torsion_publ_flag
C7 C1 C2 C3 . . . . -96.93(17) ?
C1 C2 C3 C4 . . . . 47.2(2) ?
C7 C2 C3 C4 . . . . -18.01(19) ?
C2 C3 C4 C5 . . . . 30.41(18) ?
C3 C4 C5 C6 . . . . -150.84(15) ?
C3 C4 C5 C7 . . . . -30.67(17) ?
C3 C4 C5 C12 . . . . 84.52(16) ?
C2 C1 C7 C8 . . . . -110.21(16) ?
C2 C1 C7 C5 . . . . 95.32(16) ?
C1 C2 C7 C8 . . . . 106.81(16) ?
C3 C2 C7 C8 . . . . -142.48(15) ?
C3 C2 C7 C1 . . . . 110.71(16) ?
C1 C2 C7 C5 . . . . -111.68(14) ?
C3 C2 C7 C5 . . . . -0.96(18) ?
C6 C5 C7 C8 . . . . -79.26(17) ?
C4 C5 C7 C8 . . . . 161.16(15) ?
C12 C5 C7 C8 . . . . 45.53(18) ?
C6 C5 C7 C1 . . . . 74.92(18) ?
C4 C5 C7 C1 . . . . -44.66(17) ?
C12 C5 C7 C1 . . . . -160.29(13) ?
C6 C5 C7 C2 . . . . 138.82(14) ?
C4 C5 C7 C2 . . . . 19.24(16) ?
C12 C5 C7 C2 . . . . -96.40(14) ?
C9 O3 C8 C7 . . . . 65.98(17) ?
C9 O3 C8 C10 . . . . -172.64(14) ?
C1 C7 C8 O3 . . . . -84.03(16) ?
C2 C7 C8 O3 . . . . -152.90(13) ?
C5 C7 C8 O3 . . . . 69.91(17) ?
C1 C7 C8 C10 . . . . 157.49(13) ?
C2 C7 C8 C10 . . . . 88.62(16) ?
C5 C7 C8 C10 . . . . -48.57(18) ?
O3 C8 C10 C11 . . . . -70.54(16) ?
C7 C8 C10 C11 . . . . 52.56(16) ?
C8 C10 C11 C17 . . . . -177.44(12) ?
C8 C10 C11 C12 . . . . -57.44(16) ?
C10 C11 C12 C13 . . . . -176.47(13) ?
C17 C11 C12 C13 . . . . -54.57(16) ?
C10 C11 C12 C5 . . . . 55.99(16) ?
C17 C11 C12 C5 . . . . 177.89(12) ?
C6 C5 C12 C13 . . . . -50.0(2) ?
C7 C5 C12 C13 . . . . -174.54(13) ?
C4 C5 C12 C13 . . . . 73.88(17) ?
C6 C5 C12 C11 . . . . 76.57(17) ?
C7 C5 C12 C11 . . . . -47.97(17) ?
C4 C5 C12 C11 . . . . -159.54(13) ?
C11 C12 C13 C14 . . . . 55.86(19) ?
C5 C12 C13 C14 . . . . -175.72(14) ?
C12 C13 C14 C15 . . . . -56.96(19) ?
C13 C14 C15 C16 . . . . -67.31(17) ?
C13 C14 C15 C17 . . . . 55.57(16) ?
C13 C14 C15 C20 . . . . 166.22(13) ?
C10 C11 C17 C18 . . . . -55.54(16) ?
C12 C11 C17 C18 . . . . -176.85(13) ?
C10 C11 C17 C15 . . . . -179.67(12) ?
C12 C11 C17 C15 . . . . 59.02(15) ?
C14 C15 C17 C11 . . . . -59.41(16) ?
C16 C15 C17 C11 . . . . 62.70(17) ?
C20 C15 C17 C11 . . . . 178.85(12) ?
C14 C15 C17 C18 . . . . 169.08(12) ?
C16 C15 C17 C18 . . . . -68.81(15) ?
C20 C15 C17 C18 . . . . 47.34(14) ?
C11 C17 C18 C19 . . . . -163.91(12) ?
C15 C17 C18 C19 . . . . -34.87(15) ?
C17 C18 C19 C20 . . . . 8.70(17) ?
C14 C15 C20 C21 . . . . 79.65(17) ?
C16 C15 C20 C21 . . . . -47.44(19) ?
C17 C15 C20 C21 . . . . -165.44(13) ?
C14 C15 C20 C19 . . . . -155.41(14) ?
C16 C15 C20 C19 . . . . 77.50(16) ?
C17 C15 C20 C19 . . . . -40.50(14) ?
C18 C19 C20 C21 . . . . 148.82(13) ?
C18 C19 C20 C15 . . . . 20.22(16) ?
C15 C20 C21 C23 . . . . 177.98(14) ?
C19 C20 C21 C23 . . . . 57.63(17) ?
C15 C20 C21 C22 . . . . -59.89(19) ?
C19 C20 C21 C22 . . . . 179.76(15) ?
C24 O1 C23 C21 . . . . -174.41(14) ?
C22 C21 C23 O1 . . . . 59.70(18) ?
C20 C21 C23 O1 . . . . -175.88(13) ?
C23 O1 C24 O2 . . . . 1.3(3) ?
C23 O1 C24 C25 . . . . -179.22(17) ?

loop_
_cod_related_entry_id
_cod_related_entry_database
_cod_related_entry_code
1 ChemSpider 24742525
